data_7054614
loop_
_publ_author_name
'Forder, Thomas R.'
'Jones, Matthew D.'

_publ_section_title
;
 Synthesis and characterisation of aluminium(iii) imine bis(phenolate)
 complexes with application for the polymerisation of rac-LA
;
_journal_issue 3
_journal_name_full 'New J. Chem.'
_journal_page_first 1974
_journal_paper_doi 10.1039/C4NJ02228A
_journal_volume 39
_journal_year 2015
_chemical_formula_sum 'C16 H17 N O2'
_chemical_formula_weight 255.31
_chemical_name_systematic
;
 ?
;
_space_group_IT_number 14
_symmetry_cell_setting monoclinic
_symmetry_space_group_name_Hall '-P 2yab'
_symmetry_space_group_name_H-M 'P 1 21/a 1'
_atom_sites_solution_hydrogens geom
_atom_sites_solution_primary direct
_atom_sites_solution_secondary difmap
_audit_creation_method SHELXL-97
_audit_update_record
;
2014-12-03 deposited with the CCDC.
2015-01-06 downloaded from the CCDC.
;
_cell_angle_alpha 90.00
_cell_angle_beta 109.0580(10)
_cell_angle_gamma 90.00
_cell_formula_units_Z 4
_cell_length_a 9.5050(2)
_cell_length_b 11.2580(2)
_cell_length_c 13.5330(3)
_cell_measurement_reflns_used 15282
_cell_measurement_temperature 150(2)
_cell_measurement_theta_max 27.48
_cell_measurement_theta_min 3.51
_cell_volume 1368.76(5)
_computing_cell_refinement 'HKL Scalepack (Otwinski & Minor, 1997)'
_computing_data_collection 'Collect (Nonius BV, 1997-2000)'
_computing_data_reduction 'HKL Denzo & Scalepack (Otwinski & Minor 1997)'
_computing_molecular_graphics 'Ortep-3 for Windows (Farrugia, 1997)'
_computing_publication_material 'WinGX publication routines (Farrugia, 1999)'
_computing_structure_refinement 'SHELXL-97 (Sheldrick, 1997)'
_computing_structure_solution
;
 SIR97- Altomare A., Burla M.C., Camalli M., Cascarano G.L., Giacovazzo C. ,
 Guagliardi A., Moliterni A.G.G., Polidori G.,Spagna R.
 (1999) J. Appl. Cryst. 32, 115-119.
;
_diffrn_ambient_temperature 150(2)
_diffrn_measured_fraction_theta_full 0.996
_diffrn_measured_fraction_theta_max 0.996
_diffrn_measurement_device_type 'nonius kappa ccd'
_diffrn_measurement_method ccd
_diffrn_radiation_monochromator graphite
_diffrn_radiation_source 'fine-focus sealed tube'
_diffrn_radiation_type MoK\a
_diffrn_radiation_wavelength 0.71073
_diffrn_reflns_av_R_equivalents 0.0666
_diffrn_reflns_av_sigmaI/netI 0.0376
_diffrn_reflns_limit_h_max 12
_diffrn_reflns_limit_h_min -12
_diffrn_reflns_limit_k_max 14
_diffrn_reflns_limit_k_min -14
_diffrn_reflns_limit_l_max 17
_diffrn_reflns_limit_l_min -17
_diffrn_reflns_number 25556
_diffrn_reflns_theta_full 27.49
_diffrn_reflns_theta_max 27.49
_diffrn_reflns_theta_min 3.62
_exptl_absorpt_coefficient_mu 0.082
_exptl_absorpt_correction_type none
_exptl_crystal_colour yellow
_exptl_crystal_density_diffrn 1.239
_exptl_crystal_density_method 'not measured'
_exptl_crystal_description block
_exptl_crystal_F_000 544
_exptl_crystal_size_max 0.20
_exptl_crystal_size_mid 0.15
_exptl_crystal_size_min 0.10
_refine_diff_density_max 0.167
_refine_diff_density_min -0.221
_refine_diff_density_rms 0.046
_refine_ls_extinction_method none
_refine_ls_goodness_of_fit_ref 1.050
_refine_ls_hydrogen_treatment mixed
_refine_ls_matrix_type full
_refine_ls_number_parameters 182
_refine_ls_number_reflns 3133
_refine_ls_number_restraints 0
_refine_ls_restrained_S_all 1.050
_refine_ls_R_factor_all 0.0696
_refine_ls_R_factor_gt 0.0458
_refine_ls_shift/su_max 0.000
_refine_ls_shift/su_mean 0.000
_refine_ls_structure_factor_coef Fsqd
_refine_ls_weighting_details 'calc w=1/[\s^2^(Fo^2^)+(0.0561P)^2^+0.3301P] where P=(Fo^2^+2Fc^2^)/3'
_refine_ls_weighting_scheme calc
_refine_ls_wR_factor_gt 0.1046
_refine_ls_wR_factor_ref 0.1182
_reflns_number_gt 2338
_reflns_number_total 3133
_reflns_threshold_expression >2sigma(I)
_cod_data_source_file c4nj02228a2.cif
_cod_data_source_block 2H2
_cod_depositor_comments 'Adding full bibliography for 7054610--7054616.cif.'
_cod_original_sg_symbol_H-M P21/a
_cod_database_code 7054614

loop_
_symmetry_equiv_pos_as_xyz
'x, y, z'
'-x+1/2, y+1/2, -z'
'-x, -y, -z'
'x-1/2, -y-1/2, z'

loop_
_atom_site_label
_atom_site_type_symbol
_atom_site_fract_x
_atom_site_fract_y
_atom_site_fract_z
_atom_site_U_iso_or_equiv
_atom_site_adp_type
_atom_site_occupancy
_atom_site_symmetry_multiplicity
_atom_site_calc_flag
_atom_site_refinement_flags
O1 O 0.66391(12) 0.08667(9) 1.08373(8) 0.0311(3) Uani 1 1 d .
N1 N 0.65220(13) 0.19971(11) 0.88248(9) 0.0246(3) Uani 1 1 d .
C1 C 0.64634(15) 0.20150(12) 1.10818(11) 0.0245(3) Uani 1 1 d .
O2 O 0.40886(11) 0.07924(9) 0.80723(7) 0.0263(2) Uani 1 1 d .
C2 C 0.57865(16) 0.23411(14) 1.18135(11) 0.0271(3) Uani 1 1 d .
H2 H 0.5437 0.1750 1.2177 0.033 Uiso 1 1 calc R
C3 C 0.56269(17) 0.35334(14) 1.20060(12) 0.0324(4) Uani 1 1 d .
H3 H 0.5167 0.3756 1.2505 0.039 Uiso 1 1 calc R
C4 C 0.61294(18) 0.44058(14) 1.14814(12) 0.0357(4) Uani 1 1 d .
H4 H 0.6020 0.5221 1.1622 0.043 Uiso 1 1 calc R
C5 C 0.67952(17) 0.40783(13) 1.07466(12) 0.0307(3) Uani 1 1 d .
H5 H 0.7133 0.4675 1.0381 0.037 Uiso 1 1 calc R
C6 C 0.69708(15) 0.28906(13) 1.05429(10) 0.0239(3) Uani 1 1 d .
C7 C 0.76629(16) 0.25046(13) 0.97388(10) 0.0256(3) Uani 1 1 d .
H7A H 0.8135 0.3195 0.9520 0.031 Uiso 1 1 calc R
H7B H 0.8444 0.1905 1.0048 0.031 Uiso 1 1 calc R
C8 C 0.64550(16) 0.21676(13) 0.78609(11) 0.0258(3) Uani 1 1 d .
H8 H 0.7201 0.2644 0.7732 0.031 Uiso 1 1 calc R
C9 C 0.53253(16) 0.16795(13) 0.69886(11) 0.0249(3) Uani 1 1 d .
C10 C 0.53891(17) 0.18878(13) 0.59705(11) 0.0276(3) Uani 1 1 d .
H10 H 0.6193 0.2335 0.5892 0.033 Uiso 1 1 calc R
C11 C 0.43189(17) 0.14589(13) 0.50979(11) 0.0279(3) Uani 1 1 d .
C12 C 0.31345(16) 0.08105(12) 0.52520(11) 0.0279(3) Uani 1 1 d .
H12 H 0.2376 0.0521 0.4652 0.033 Uiso 1 1 calc R
C13 C 0.30147(16) 0.05727(12) 0.62207(11) 0.0260(3) Uani 1 1 d .
C14 C 0.41442(15) 0.09942(12) 0.71375(11) 0.0229(3) Uani 1 1 d .
C15 C 0.43933(19) 0.16476(15) 0.40123(11) 0.0334(4) Uani 1 1 d .
H15A H 0.5305 0.2082 0.4056 0.050 Uiso 1 1 calc R
H15B H 0.3526 0.2107 0.3598 0.050 Uiso 1 1 calc R
H15C H 0.4398 0.0876 0.3678 0.050 Uiso 1 1 calc R
C16 C 0.17343(17) -0.01257(15) 0.63470(13) 0.0355(4) Uani 1 1 d .
H16A H 0.1104 0.0400 0.6600 0.053 Uiso 1 1 calc R
H16B H 0.2119 -0.0768 0.6852 0.053 Uiso 1 1 calc R
H16C H 0.1146 -0.0464 0.5671 0.053 Uiso 1 1 calc R
H1B H 0.575(2) 0.1505(17) 0.8905(14) 0.045(5) Uiso 1 1 d .
H1A H 0.640(2) 0.036(2) 1.1297(16) 0.059(6) Uiso 1 1 d .

loop_
_atom_site_aniso_label
_atom_site_aniso_U_11
_atom_site_aniso_U_22
_atom_site_aniso_U_33
_atom_site_aniso_U_23
_atom_site_aniso_U_13
_atom_site_aniso_U_12
O1 0.0461(7) 0.0228(5) 0.0305(6) -0.0001(4) 0.0208(5) -0.0032(5)
N1 0.0267(6) 0.0259(6) 0.0215(6) -0.0001(5) 0.0085(5) -0.0040(5)
C1 0.0242(7) 0.0266(7) 0.0204(7) 0.0000(6) 0.0040(5) -0.0012(6)
O2 0.0306(5) 0.0269(5) 0.0241(5) 0.0013(4) 0.0124(4) -0.0032(4)
C2 0.0261(7) 0.0341(8) 0.0201(7) 0.0029(6) 0.0061(6) 0.0002(6)
C3 0.0317(8) 0.0392(9) 0.0257(8) -0.0046(6) 0.0084(6) 0.0047(7)
C4 0.0412(9) 0.0287(8) 0.0354(9) -0.0033(7) 0.0102(7) 0.0040(7)
C5 0.0343(8) 0.0270(8) 0.0283(8) 0.0021(6) 0.0069(6) -0.0021(6)
C6 0.0233(7) 0.0269(7) 0.0187(7) 0.0008(5) 0.0031(5) -0.0021(6)
C7 0.0264(7) 0.0287(7) 0.0206(7) 0.0007(6) 0.0064(6) -0.0052(6)
C8 0.0281(7) 0.0271(7) 0.0240(7) 0.0017(6) 0.0109(6) -0.0033(6)
C9 0.0280(7) 0.0244(7) 0.0226(7) 0.0008(6) 0.0089(6) -0.0008(6)
C10 0.0317(8) 0.0300(8) 0.0231(7) 0.0011(6) 0.0117(6) -0.0022(6)
C11 0.0341(8) 0.0263(7) 0.0228(7) 0.0011(6) 0.0088(6) 0.0043(6)
C12 0.0301(8) 0.0252(7) 0.0236(7) -0.0013(6) 0.0021(6) 0.0021(6)
C13 0.0259(7) 0.0222(7) 0.0281(7) 0.0009(6) 0.0062(6) 0.0015(6)
C14 0.0266(7) 0.0205(7) 0.0228(7) 0.0020(5) 0.0098(6) 0.0033(5)
C15 0.0418(9) 0.0353(8) 0.0221(7) 0.0016(6) 0.0091(7) 0.0035(7)
C16 0.0319(8) 0.0341(8) 0.0362(9) 0.0032(7) 0.0054(7) -0.0062(7)

loop_
_atom_type_symbol
_atom_type_description
_atom_type_scat_dispersion_real
_atom_type_scat_dispersion_imag
_atom_type_scat_source
C C 0.0033 0.0016 'International Tables Vol C Tables 4.2.6.8 and 6.1.1.4'
H H 0.0000 0.0000 'International Tables Vol C Tables 4.2.6.8 and 6.1.1.4'
O O 0.0106 0.0060 'International Tables Vol C Tables 4.2.6.8 and 6.1.1.4'
N N 0.0061 0.0033 'International Tables Vol C Tables 4.2.6.8 and 6.1.1.4'

loop_
_geom_angle_atom_site_label_1
_geom_angle_atom_site_label_2
_geom_angle_atom_site_label_3
_geom_angle
C1 O1 H1A 110.2(13)
C8 N1 C7 124.66(12)
C8 N1 H1B 114.4(11)
C7 N1 H1B 121.0(11)
O1 C1 C2 123.05(13)
O1 C1 C6 116.87(12)
C2 C1 C6 120.06(13)
C3 C2 C1 119.53(14)
C3 C2 H2 120.2
C1 C2 H2 120.2
C4 C3 C2 120.89(14)
C4 C3 H3 119.6
C2 C3 H3 119.6
C3 C4 C5 119.47(15)
C3 C4 H4 120.3
C5 C4 H4 120.3
C6 C5 C4 120.67(14)
C6 C5 H5 119.7
C4 C5 H5 119.7
C5 C6 C1 119.37(13)
C5 C6 C7 122.06(13)
C1 C6 C7 118.56(13)
N1 C7 C6 110.11(11)
N1 C7 H7A 109.6
C6 C7 H7A 109.6
N1 C7 H7B 109.6
C6 C7 H7B 109.6
H7A C7 H7B 108.2
N1 C8 C9 123.55(13)
N1 C8 H8 118.2
C9 C8 H8 118.2
C10 C9 C8 118.85(13)
C10 C9 C14 120.72(13)
C8 C9 C14 120.43(12)
C11 C10 C9 121.59(14)
C11 C10 H10 119.2
C9 C10 H10 119.2
C10 C11 C12 117.24(13)
C10 C11 C15 122.14(14)
C12 C11 C15 120.62(13)
C13 C12 C11 123.90(13)
C13 C12 H12 118.1
C11 C12 H12 118.1
C12 C13 C14 119.25(13)
C12 C13 C16 122.03(13)
C14 C13 C16 118.72(13)
O2 C14 C9 120.90(12)
O2 C14 C13 121.81(12)
C9 C14 C13 117.27(12)
C11 C15 H15A 109.5
C11 C15 H15B 109.5
H15A C15 H15B 109.5
C11 C15 H15C 109.5
H15A C15 H15C 109.5
H15B C15 H15C 109.5
C13 C16 H16A 109.5
C13 C16 H16B 109.5
H16A C16 H16B 109.5
C13 C16 H16C 109.5
H16A C16 H16C 109.5
H16B C16 H16C 109.5

loop_
_geom_bond_atom_site_label_1
_geom_bond_atom_site_label_2
_geom_bond_distance
O1 C1 1.3582(17)
O1 H1A 0.93(2)
N1 C8 1.2994(18)
N1 C7 1.4685(18)
N1 H1B 0.95(2)
C1 C2 1.395(2)
C1 C6 1.402(2)
O2 C14 1.3033(16)
C2 C3 1.385(2)
C2 H2 0.9500
C3 C4 1.385(2)
C3 H3 0.9500
C4 C5 1.391(2)
C4 H4 0.9500
C5 C6 1.386(2)
C5 H5 0.9500
C6 C7 1.5078(19)
C7 H7A 0.9900
C7 H7B 0.9900
C8 C9 1.422(2)
C8 H8 0.9500
C9 C10 1.4182(19)
C9 C14 1.430(2)
C10 C11 1.370(2)
C10 H10 0.9500
C11 C12 1.413(2)
C11 C15 1.509(2)
C12 C13 1.379(2)
C12 H12 0.9500
C13 C14 1.431(2)
C13 C16 1.505(2)
C15 H15A 0.9800
C15 H15B 0.9800
C15 H15C 0.9800
C16 H16A 0.9800
C16 H16B 0.9800
C16 H16C 0.9800
